data_1561923
loop_
_publ_author_name
'Urban, Philipp'
'Schneider, Matthias N.'
'Oeckler, Oliver'

_publ_section_title
;
 Temperature-dependent ordering phenomena in single crystals of germanium
 antimony tellurides
;
_journal_name_full 'Journal of Solid State Chemistry'
_journal_page_first 223
_journal_page_last 231
_journal_paper_doi 10.1016/j.jssc.2015.04.007
_journal_volume 227
_journal_year 2015
_chemical_absolute_configuration .
_chemical_formula_sum 'Ge0.555 Sb0.297 Te'
_chemical_formula_weight 204
_chemical_name_common 'germanium antimony telluride'
_space_group_IT_number 225
_space_group_name_Hall '-F 4 2 3'
_space_group_name_H-M_alt 'F m -3 m'
_symmetry_cell_setting cubic
_symmetry_Int_Tables_number 225
_symmetry_space_group_name_Hall '-F 4 2 3'
_symmetry_space_group_name_H-M 'F m -3 m'
_cell_angle_alpha 90
_cell_angle_beta 90
_cell_angle_gamma 90
_cell_formula_units_Z 4
_cell_length_a 6.049(6)
_cell_length_b 6.049(6)
_cell_length_c 6.049(6)
_cell_measurement_reflns_used 282
_cell_measurement_temperature 828(5)
_cell_measurement_theta_max 16.57
_cell_measurement_theta_min 3.34
_cell_volume 221.3(4)
_computing_cell_refinement SAINT
_computing_data_reduction 'SAINT and SADABS'
_computing_structure_refinement JANA2006
_computing_structure_solution 'starting values from the literature'
_diffrn_ambient_temperature 828(5)
_diffrn_detector 'CCD plate'
_diffrn_detector_type FReLoN4M
_diffrn_measured_fraction_theta_full 1
_diffrn_measured_fraction_theta_max 1
_diffrn_measurement_device_type 'Heavy duty (Huber)'
_diffrn_measurement_method oscillation
_diffrn_measurement_specimen_support 'silica glass capillary'
_diffrn_radiation_probe x-ray
_diffrn_radiation_type synchrotron
_diffrn_radiation_wavelength 0.40663
_diffrn_reflns_av_R_equivalents 0.0450
_diffrn_reflns_av_sigmaI/netI 0.0234
_diffrn_reflns_limit_h_max 8
_diffrn_reflns_limit_h_min -9
_diffrn_reflns_limit_k_max 8
_diffrn_reflns_limit_k_min -7
_diffrn_reflns_limit_l_max 9
_diffrn_reflns_limit_l_min -7
_diffrn_reflns_number 400
_diffrn_reflns_theta_full 14.121
_diffrn_reflns_theta_max 17.942
_diffrn_reflns_theta_min 3.24
_diffrn_source_type 'ESRF beamline ID11'
_diffrn_standards_decay_% 0
_diffrn_standards_number 0
_exptl_absorpt_coefficient_mu 5.75
_exptl_absorpt_correction_T_max 0.758
_exptl_absorpt_correction_T_min 0.038
_exptl_absorpt_correction_type multi-scan
_exptl_absorpt_process_details 'SADABS and XPREP'
_exptl_crystal_colour metallic_dark_grey
_exptl_crystal_density_diffrn 6.121
_exptl_crystal_description octahedron
_exptl_crystal_F_000 339.6
_exptl_crystal_size_max 0.06
_exptl_crystal_size_mid 0.05
_exptl_crystal_size_min 0.04
_refine_diff_density_max 0.70
_refine_diff_density_min -0.56
_refine_ls_extinction_coef 0.15(2)
_refine_ls_extinction_method 'B-C type 1 Gaussian isotropic (Becker & Coppens, 1974)'
_refine_ls_goodness_of_fit_gt 1.24
_refine_ls_goodness_of_fit_ref 1.28
_refine_ls_hydrogen_treatment none
_refine_ls_number_constraints 1
_refine_ls_number_parameters 9
_refine_ls_number_reflns 109
_refine_ls_number_restraints 0
_refine_ls_R_factor_all 0.0284
_refine_ls_R_factor_gt 0.0238
_refine_ls_shift/su_max 0.0000
_refine_ls_shift/su_mean 0.0000
_refine_ls_structure_factor_coef F
_refine_ls_weighting_details w=1/(\s^2^(F)+0.000625F^2^)
_refine_ls_weighting_scheme sigma
_refine_ls_wR_factor_gt 0.0363
_refine_ls_wR_factor_ref 0.0389
_reflns_number_gt 34
_reflns_number_total 38
_reflns_threshold_expression I>3\s(I)
_cod_data_source_file JSSC-2015-227-223.cif
_cod_data_source_block I
_cod_depositor_comments
;
The following automatic conversions were performed:

data item '_diffrn_radiation_probe' value 'X-ray' was changed to
'x-ray' in accordance with the built-in table derived from the CIF
Core dictionary named 'cif_core.dic' version 2.4.5 last updated on
2014-11-21.

Automatic conversion script
Id: cif_fix_values 8369 2020-08-20 11:38:08Z andrius 
;
_cod_original_cell_volume 221.3(7)
_cod_original_formula_sum 'Ge0.555 Sb0.297 Te1'
_cod_database_code 1561923

loop_
_symmetry_equiv_pos_site_id
_symmetry_equiv_pos_as_xyz
1 x,y,z
2 -x,-y,z
3 -x,y,-z
4 x,-y,-z
5 z,x,y
6 z,-x,-y
7 -z,-x,y
8 -z,x,-y
9 y,z,x
10 -y,z,-x
11 y,-z,-x
12 -y,-z,x
13 y,x,-z
14 -y,-x,-z
15 y,-x,z
16 -y,x,z
17 x,z,-y
18 -x,z,y
19 -x,-z,-y
20 x,-z,y
21 z,y,-x
22 z,-y,x
23 -z,y,x
24 -z,-y,-x
25 -x,-y,-z
26 x,y,-z
27 x,-y,z
28 -x,y,z
29 -z,-x,-y
30 -z,x,y
31 z,x,-y
32 z,-x,y
33 -y,-z,-x
34 y,-z,x
35 -y,z,x
36 y,z,-x
37 -y,-x,z
38 y,x,z
39 -y,x,-z
40 y,-x,-z
41 -x,-z,y
42 x,-z,-y
43 x,z,y
44 -x,z,-y
45 -z,-y,x
46 -z,y,-x
47 z,-y,-x
48 z,y,x
49 x,y+1/2,z+1/2
50 -x,-y+1/2,z+1/2
51 -x,y+1/2,-z+1/2
52 x,-y+1/2,-z+1/2
53 z,x+1/2,y+1/2
54 z,-x+1/2,-y+1/2
55 -z,-x+1/2,y+1/2
56 -z,x+1/2,-y+1/2
57 y,z+1/2,x+1/2
58 -y,z+1/2,-x+1/2
59 y,-z+1/2,-x+1/2
60 -y,-z+1/2,x+1/2
61 y,x+1/2,-z+1/2
62 -y,-x+1/2,-z+1/2
63 y,-x+1/2,z+1/2
64 -y,x+1/2,z+1/2
65 x,z+1/2,-y+1/2
66 -x,z+1/2,y+1/2
67 -x,-z+1/2,-y+1/2
68 x,-z+1/2,y+1/2
69 z,y+1/2,-x+1/2
70 z,-y+1/2,x+1/2
71 -z,y+1/2,x+1/2
72 -z,-y+1/2,-x+1/2
73 -x,-y+1/2,-z+1/2
74 x,y+1/2,-z+1/2
75 x,-y+1/2,z+1/2
76 -x,y+1/2,z+1/2
77 -z,-x+1/2,-y+1/2
78 -z,x+1/2,y+1/2
79 z,x+1/2,-y+1/2
80 z,-x+1/2,y+1/2
81 -y,-z+1/2,-x+1/2
82 y,-z+1/2,x+1/2
83 -y,z+1/2,x+1/2
84 y,z+1/2,-x+1/2
85 -y,-x+1/2,z+1/2
86 y,x+1/2,z+1/2
87 -y,x+1/2,-z+1/2
88 y,-x+1/2,-z+1/2
89 -x,-z+1/2,y+1/2
90 x,-z+1/2,-y+1/2
91 x,z+1/2,y+1/2
92 -x,z+1/2,-y+1/2
93 -z,-y+1/2,x+1/2
94 -z,y+1/2,-x+1/2
95 z,-y+1/2,-x+1/2
96 z,y+1/2,x+1/2
97 x+1/2,y,z+1/2
98 -x+1/2,-y,z+1/2
99 -x+1/2,y,-z+1/2
100 x+1/2,-y,-z+1/2
101 z+1/2,x,y+1/2
102 z+1/2,-x,-y+1/2
103 -z+1/2,-x,y+1/2
104 -z+1/2,x,-y+1/2
105 y+1/2,z,x+1/2
106 -y+1/2,z,-x+1/2
107 y+1/2,-z,-x+1/2
108 -y+1/2,-z,x+1/2
109 y+1/2,x,-z+1/2
110 -y+1/2,-x,-z+1/2
111 y+1/2,-x,z+1/2
112 -y+1/2,x,z+1/2
113 x+1/2,z,-y+1/2
114 -x+1/2,z,y+1/2
115 -x+1/2,-z,-y+1/2
116 x+1/2,-z,y+1/2
117 z+1/2,y,-x+1/2
118 z+1/2,-y,x+1/2
119 -z+1/2,y,x+1/2
120 -z+1/2,-y,-x+1/2
121 -x+1/2,-y,-z+1/2
122 x+1/2,y,-z+1/2
123 x+1/2,-y,z+1/2
124 -x+1/2,y,z+1/2
125 -z+1/2,-x,-y+1/2
126 -z+1/2,x,y+1/2
127 z+1/2,x,-y+1/2
128 z+1/2,-x,y+1/2
129 -y+1/2,-z,-x+1/2
130 y+1/2,-z,x+1/2
131 -y+1/2,z,x+1/2
132 y+1/2,z,-x+1/2
133 -y+1/2,-x,z+1/2
134 y+1/2,x,z+1/2
135 -y+1/2,x,-z+1/2
136 y+1/2,-x,-z+1/2
137 -x+1/2,-z,y+1/2
138 x+1/2,-z,-y+1/2
139 x+1/2,z,y+1/2
140 -x+1/2,z,-y+1/2
141 -z+1/2,-y,x+1/2
142 -z+1/2,y,-x+1/2
143 z+1/2,-y,-x+1/2
144 z+1/2,y,x+1/2
145 x+1/2,y+1/2,z
146 -x+1/2,-y+1/2,z
147 -x+1/2,y+1/2,-z
148 x+1/2,-y+1/2,-z
149 z+1/2,x+1/2,y
150 z+1/2,-x+1/2,-y
151 -z+1/2,-x+1/2,y
152 -z+1/2,x+1/2,-y
153 y+1/2,z+1/2,x
154 -y+1/2,z+1/2,-x
155 y+1/2,-z+1/2,-x
156 -y+1/2,-z+1/2,x
157 y+1/2,x+1/2,-z
158 -y+1/2,-x+1/2,-z
159 y+1/2,-x+1/2,z
160 -y+1/2,x+1/2,z
161 x+1/2,z+1/2,-y
162 -x+1/2,z+1/2,y
163 -x+1/2,-z+1/2,-y
164 x+1/2,-z+1/2,y
165 z+1/2,y+1/2,-x
166 z+1/2,-y+1/2,x
167 -z+1/2,y+1/2,x
168 -z+1/2,-y+1/2,-x
169 -x+1/2,-y+1/2,-z
170 x+1/2,y+1/2,-z
171 x+1/2,-y+1/2,z
172 -x+1/2,y+1/2,z
173 -z+1/2,-x+1/2,-y
174 -z+1/2,x+1/2,y
175 z+1/2,x+1/2,-y
176 z+1/2,-x+1/2,y
177 -y+1/2,-z+1/2,-x
178 y+1/2,-z+1/2,x
179 -y+1/2,z+1/2,x
180 y+1/2,z+1/2,-x
181 -y+1/2,-x+1/2,z
182 y+1/2,x+1/2,z
183 -y+1/2,x+1/2,-z
184 y+1/2,-x+1/2,-z
185 -x+1/2,-z+1/2,y
186 x+1/2,-z+1/2,-y
187 x+1/2,z+1/2,y
188 -x+1/2,z+1/2,-y
189 -z+1/2,-y+1/2,x
190 -z+1/2,y+1/2,-x
191 z+1/2,-y+1/2,-x
192 z+1/2,y+1/2,x

loop_
_atom_site_label
_atom_site_type_symbol
_atom_site_fract_x
_atom_site_fract_y
_atom_site_fract_z
_atom_site_adp_type
_atom_site_U_iso_or_equiv
_atom_site_symmetry_multiplicity
_atom_site_occupancy
_atom_site_calc_flag
_atom_site_refinement_flags
_atom_site_disorder_assembly
_atom_site_disorder_group
Ge1 Ge 0 0 0 Uiso 0.0815(6) 4 0.55(10) d . . .
Sb1 Sb 0 0 0 Uiso 0.0815(6) 4 0.30(7) d . . .
Te2 Te 0.5 0.5 0.5 Uiso 0.0514(5) 4 1 d . . .

loop_
_atom_type_symbol
_atom_type_scat_dispersion_real
_atom_type_scat_dispersion_imag
_atom_type_scat_source
Ge 0.2790 0.6700
;
 Kissel et al. Acta Crystallogr. Sect A 1995, 51, 271.
 As implemented in JANA2006.
;
Sb -6.3352 3.3857
;
 Kissel et al. Acta Crystallogr. Sect A 1995, 51, 271.
 As implemented in JANA2006.
;
Te -2.5824 0.6222
;
 Kissel et al. Acta Crystallogr. Sect A 1995, 51, 271.
 As implemented in JANA2006.
;

loop_
_geom_angle_atom_site_label_1
_geom_angle_atom_site_label_2
_geom_angle_atom_site_label_3
_geom_angle_site_symmetry_1
_geom_angle_site_symmetry_2
_geom_angle_site_symmetry_3
_geom_angle
Sb1 Ge1 Te2 . . 49_444 0
Sb1 Ge1 Te2 . . 49_544 0
Sb1 Ge1 Te2 . . 97_444 0
Sb1 Ge1 Te2 . . 97_454 0
Sb1 Ge1 Te2 . . 145_444 0
Sb1 Ge1 Te2 . . 145_445 0
Te2 Ge1 Te2 49_444 . 49_544 180.0(5)
Te2 Ge1 Te2 49_444 . 97_444 90
Te2 Ge1 Te2 49_444 . 97_454 90
Te2 Ge1 Te2 49_444 . 145_444 90
Te2 Ge1 Te2 49_444 . 145_445 90
Te2 Ge1 Te2 49_544 . 97_444 90
Te2 Ge1 Te2 49_544 . 97_454 90
Te2 Ge1 Te2 49_544 . 145_444 90
Te2 Ge1 Te2 49_544 . 145_445 90
Te2 Ge1 Te2 97_444 . 97_454 180.0(5)
Te2 Ge1 Te2 97_444 . 145_444 90
Te2 Ge1 Te2 97_444 . 145_445 90
Te2 Ge1 Te2 97_454 . 145_444 90
Te2 Ge1 Te2 97_454 . 145_445 90
Te2 Ge1 Te2 145_444 . 145_445 180.0(5)
Ge1 Sb1 Te2 . . 49_444 0
Ge1 Sb1 Te2 . . 49_544 0
Ge1 Sb1 Te2 . . 97_444 0
Ge1 Sb1 Te2 . . 97_454 0
Ge1 Sb1 Te2 . . 145_444 0
Ge1 Sb1 Te2 . . 145_445 0
Te2 Sb1 Te2 49_444 . 49_544 180.0(5)
Te2 Sb1 Te2 49_444 . 97_444 90
Te2 Sb1 Te2 49_444 . 97_454 90
Te2 Sb1 Te2 49_444 . 145_444 90
Te2 Sb1 Te2 49_444 . 145_445 90
Te2 Sb1 Te2 49_544 . 97_444 90
Te2 Sb1 Te2 49_544 . 97_454 90
Te2 Sb1 Te2 49_544 . 145_444 90
Te2 Sb1 Te2 49_544 . 145_445 90
Te2 Sb1 Te2 97_444 . 97_454 180.0(5)
Te2 Sb1 Te2 97_444 . 145_444 90
Te2 Sb1 Te2 97_444 . 145_445 90
Te2 Sb1 Te2 97_454 . 145_444 90
Te2 Sb1 Te2 97_454 . 145_445 90
Te2 Sb1 Te2 145_444 . 145_445 180.0(5)
Ge1 Te2 Ge1 49_555 . 49_655 180.0(5)
Ge1 Te2 Ge1 49_555 . 97_555 90
Ge1 Te2 Ge1 49_555 . 97_565 90
Ge1 Te2 Ge1 49_555 . 145_555 90
Ge1 Te2 Ge1 49_555 . 145_556 90
Ge1 Te2 Sb1 49_555 . 49_555 0.0(5)
Ge1 Te2 Sb1 49_555 . 49_655 180.0(5)
Ge1 Te2 Sb1 49_555 . 97_555 90
Ge1 Te2 Sb1 49_555 . 97_565 90
Ge1 Te2 Sb1 49_555 . 145_555 90
Ge1 Te2 Sb1 49_555 . 145_556 90
Ge1 Te2 Ge1 49_655 . 97_555 90
Ge1 Te2 Ge1 49_655 . 97_565 90
Ge1 Te2 Ge1 49_655 . 145_555 90
Ge1 Te2 Ge1 49_655 . 145_556 90
Ge1 Te2 Sb1 49_655 . 49_555 180.0(5)
Ge1 Te2 Sb1 49_655 . 49_655 0.0(5)
Ge1 Te2 Sb1 49_655 . 97_555 90
Ge1 Te2 Sb1 49_655 . 97_565 90
Ge1 Te2 Sb1 49_655 . 145_555 90
Ge1 Te2 Sb1 49_655 . 145_556 90
Ge1 Te2 Ge1 97_555 . 97_565 180.0(5)
Ge1 Te2 Ge1 97_555 . 145_555 90
Ge1 Te2 Ge1 97_555 . 145_556 90
Ge1 Te2 Sb1 97_555 . 49_555 90
Ge1 Te2 Sb1 97_555 . 49_655 90
Ge1 Te2 Sb1 97_555 . 97_555 0.0(5)
Ge1 Te2 Sb1 97_555 . 97_565 180.0(5)
Ge1 Te2 Sb1 97_555 . 145_555 90
Ge1 Te2 Sb1 97_555 . 145_556 90
Ge1 Te2 Ge1 97_565 . 145_555 90
Ge1 Te2 Ge1 97_565 . 145_556 90
Ge1 Te2 Sb1 97_565 . 49_555 90
Ge1 Te2 Sb1 97_565 . 49_655 90
Ge1 Te2 Sb1 97_565 . 97_555 180.0(5)
Ge1 Te2 Sb1 97_565 . 97_565 0.0(5)
Ge1 Te2 Sb1 97_565 . 145_555 90
Ge1 Te2 Sb1 97_565 . 145_556 90
Ge1 Te2 Ge1 145_555 . 145_556 180.0(5)
Ge1 Te2 Sb1 145_555 . 49_555 90
Ge1 Te2 Sb1 145_555 . 49_655 90
Ge1 Te2 Sb1 145_555 . 97_555 90
Ge1 Te2 Sb1 145_555 . 97_565 90
Ge1 Te2 Sb1 145_555 . 145_555 0.0(5)
Ge1 Te2 Sb1 145_555 . 145_556 180.0(5)
Ge1 Te2 Sb1 145_556 . 49_555 90
Ge1 Te2 Sb1 145_556 . 49_655 90
Ge1 Te2 Sb1 145_556 . 97_555 90
Ge1 Te2 Sb1 145_556 . 97_565 90
Ge1 Te2 Sb1 145_556 . 145_555 180.0(5)
Ge1 Te2 Sb1 145_556 . 145_556 0.0(5)
Sb1 Te2 Sb1 49_555 . 49_655 180.0(5)
Sb1 Te2 Sb1 49_555 . 97_555 90
Sb1 Te2 Sb1 49_555 . 97_565 90
Sb1 Te2 Sb1 49_555 . 145_555 90
Sb1 Te2 Sb1 49_555 . 145_556 90
Sb1 Te2 Sb1 49_655 . 97_555 90
Sb1 Te2 Sb1 49_655 . 97_565 90
Sb1 Te2 Sb1 49_655 . 145_555 90
Sb1 Te2 Sb1 49_655 . 145_556 90
Sb1 Te2 Sb1 97_555 . 97_565 180.0(5)
Sb1 Te2 Sb1 97_555 . 145_555 90
Sb1 Te2 Sb1 97_555 . 145_556 90
Sb1 Te2 Sb1 97_565 . 145_555 90
Sb1 Te2 Sb1 97_565 . 145_556 90
Sb1 Te2 Sb1 145_555 . 145_556 180.0(5)

loop_
_geom_bond_atom_site_label_1
_geom_bond_atom_site_label_2
_geom_bond_site_symmetry_1
_geom_bond_site_symmetry_2
_geom_bond_distance
Ge1 Sb1 . . 0
Ge1 Te2 . 49_444 3.024(6)
Ge1 Te2 . 49_544 3.024(6)
Ge1 Te2 . 97_444 3.024(6)
Ge1 Te2 . 97_454 3.024(6)
Ge1 Te2 . 145_444 3.024(6)
Ge1 Te2 . 145_445 3.024(6)
Sb1 Te2 . 49_444 3.024(6)
Sb1 Te2 . 49_544 3.024(6)
Sb1 Te2 . 97_444 3.024(6)
Sb1 Te2 . 97_454 3.024(6)
Sb1 Te2 . 145_444 3.024(6)
Sb1 Te2 . 145_445 3.024(6)
